data_1564346
loop_
_publ_author_name
'Taniguchi, Yoshimasa'
'Miwa, Mayuka'
'Kitada, Naoki'

_publ_section_title
;
 Crystalline sponge X-ray analysis coupled with supercritical fluid
 chromatography: a novel analytical platform for the rapid separation,
 isolation, and characterization of analytes.
;
_journal_issue 17
_journal_name_full 'The Analyst'
_journal_page_first 5230
_journal_page_last 5235
_journal_paper_doi 10.1039/d1an00948f
_journal_volume 146
_journal_year 2021
_chemical_absolute_configuration rmad
_chemical_formula_moiety
;
(C46 H38 Co2 N6 O6), (C14 H14 O2), 2(N O3), (C2 H3 N), 0.6(O)
;
_chemical_formula_sum 'C62 H55 Co2 N9 O14.6'
_chemical_formula_weight 1277.61
_space_group_crystal_system monoclinic
_space_group_IT_number 4
_space_group_name_Hall 'P 2yb'
_space_group_name_H-M_alt 'P 1 21 1'
_atom_sites_solution_hydrogens mixed
_audit_creation_method SHELXL-2018/3
_audit_update_record
;
2021-02-11 deposited with the CCDC.	2021-02-11 downloaded from the CCDC.
;
_cell_angle_alpha 90
_cell_angle_beta 92.1620(10)
_cell_angle_gamma 90
_cell_formula_units_Z 2
_cell_length_a 10.20900(10)
_cell_length_b 24.9298(3)
_cell_length_c 11.44310(10)
_cell_measurement_reflns_used 24496
_cell_measurement_temperature 100.00(10)
_cell_measurement_theta_max 73.2120
_cell_measurement_theta_min 3.5300
_cell_volume 2910.29(5)
_computing_cell_refinement 'CrysAlisPro 1.171.40.82a (Rigaku OD, 2020)'
_computing_data_collection 'CrysAlisPro 1.171.40.82a (Rigaku OD, 2020)'
_computing_data_reduction 'CrysAlisPro 1.171.40.82a (Rigaku OD, 2020)'
_computing_molecular_graphics 'shelXle (Hubschle et al., 2011)'
_computing_publication_material 'SHELXL-2018/3 (Sheldrick, 2018)'
_computing_structure_refinement 'SHELXL-2018/3 (Sheldrick, 2018)'
_computing_structure_solution 'SHELXT 2018/2 (Sheldrick, 2018)'
_diffrn_ambient_temperature 100.00(10)
_diffrn_detector_area_resol_mean 10.0000
_diffrn_measured_fraction_theta_full 1.000
_diffrn_measured_fraction_theta_max 0.985
_diffrn_measurement_device_type 'XtaLAB Synergy R, HyPix'
_diffrn_measurement_method '\w scans'
_diffrn_radiation_type CuK\a
_diffrn_radiation_wavelength 1.54184
_diffrn_reflns_av_R_equivalents 0.0292
_diffrn_reflns_av_unetI/netI 0.0207
_diffrn_reflns_Laue_measured_fraction_full 1.000
_diffrn_reflns_Laue_measured_fraction_max 0.985
_diffrn_reflns_limit_h_max 12
_diffrn_reflns_limit_h_min -11
_diffrn_reflns_limit_k_max 30
_diffrn_reflns_limit_k_min -30
_diffrn_reflns_limit_l_max 14
_diffrn_reflns_limit_l_min -14
_diffrn_reflns_number 56441
_diffrn_reflns_point_group_measured_fraction_full 0.999
_diffrn_reflns_point_group_measured_fraction_max 0.971
_diffrn_reflns_theta_full 67.684
_diffrn_reflns_theta_max 74.871
_diffrn_reflns_theta_min 3.546
_diffrn_source 'Rotating-anode X-ray tube'
_exptl_absorpt_coefficient_mu 5.113
_exptl_absorpt_correction_T_max 0.786
_exptl_absorpt_correction_T_min 0.596
_exptl_absorpt_correction_type gaussian
_exptl_absorpt_process_details
;
CrysAlisPro 1.171.40.82a (Rigaku Oxford Diffraction, 2020)
Numerical absorption correction based on gaussian integration over
a multifaceted crystal model
Empirical absorption correction using spherical harmonics,
implemented in SCALE3 ABSPACK scaling algorithm.
;
_exptl_crystal_colour red
_exptl_crystal_density_diffrn 1.458
_exptl_crystal_description block
_exptl_crystal_F_000 1322
_exptl_crystal_size_max 0.163
_exptl_crystal_size_mid 0.160
_exptl_crystal_size_min 0.131
_refine_diff_density_max 1.003
_refine_diff_density_min -0.759
_refine_diff_density_rms 0.142
_refine_ls_abs_structure_details
;
 Flack x determined using 4842 quotients [(I+)-(I-)]/[(I+)+(I-)]
 (Parsons, Flack and Wagner, Acta Cryst. B69 (2013) 249-259).
;
_refine_ls_abs_structure_Flack 0.016(3)
_refine_ls_extinction_method none
_refine_ls_goodness_of_fit_ref 1.165
_refine_ls_hydrogen_treatment mixed
_refine_ls_matrix_type full
_refine_ls_number_parameters 828
_refine_ls_number_reflns 11624
_refine_ls_number_restraints 38
_refine_ls_restrained_S_all 1.163
_refine_ls_R_factor_all 0.0649
_refine_ls_R_factor_gt 0.0642
_refine_ls_shift/su_max 0.001
_refine_ls_shift/su_mean 0.000
_refine_ls_structure_factor_coef Fsqd
_refine_ls_weighting_details 'w=1/[\s^2^(Fo^2^)+(0.0838P)^2^+6.0828P] where P=(Fo^2^+2Fc^2^)/3'
_refine_ls_weighting_scheme calc
_refine_ls_wR_factor_gt 0.1734
_refine_ls_wR_factor_ref 0.1738
_reflns_Friedel_coverage 0.926
_reflns_Friedel_fraction_full 0.999
_reflns_Friedel_fraction_max 0.957
_reflns_number_gt 11489
_reflns_number_total 11624
_reflns_threshold_expression 'I > 2\s(I)'
_cod_data_source_file d1an00948f1.cif
_cod_data_source_block 6b@3R
_cod_depositor_comments 'Adding full bibliography for 1564341--1564354.cif.'
_cod_original_sg_symbol_H-M 'P 21'
_cod_original_formula_sum 'C62 H55 Co2 N9 O14.60'
_cod_database_code 1564346
_shelx_shelxl_version_number 2018/3
_shelx_space_group_comment
;
The symmetry employed for this shelxl refinement is uniquely defined
by the following loop, which should always be used as a source of
symmetry information in preference to the above space-group names.
They are only intended as comments.
;
_shelx_estimated_absorpt_t_min 0.489
_shelx_estimated_absorpt_t_max 0.554

loop_
_space_group_symop_operation_xyz
'x, y, z'
'-x, y+1/2, -z'

loop_
_atom_site_label
_atom_site_type_symbol
_atom_site_fract_x
_atom_site_fract_y
_atom_site_fract_z
_atom_site_U_iso_or_equiv
_atom_site_adp_type
_atom_site_occupancy
_atom_site_site_symmetry_order
_atom_site_calc_flag
_atom_site_refinement_flags_posn
_atom_site_refinement_flags_adp
_atom_site_refinement_flags_occupancy
_atom_site_disorder_assembly
_atom_site_disorder_group
Co1 Co -0.02567(9) 0.51256(3) 0.52838(8) 0.0137(2) Uani 1 1 d . . . . .
N1 N -0.1095(5) 0.5910(2) 0.5248(4) 0.0173(10) Uani 1 1 d . . . . .
Co2 Co 0.47173(9) 0.43079(3) 0.51235(8) 0.0139(2) Uani 1 1 d . . . . .
C2 C -0.2323(7) 0.6002(3) 0.5559(7) 0.0264(14) Uani 1 1 d . . . . .
H2 H -0.280859 0.570678 0.583983 0.032 Uiso 1 1 calc R U . . .
C3 C -0.2932(7) 0.6493(3) 0.5503(7) 0.0252(14) Uani 1 1 d . . . . .
H3 H -0.381371 0.652966 0.572942 0.030 Uiso 1 1 calc R U . . .
C5 C -0.0967(7) 0.6842(3) 0.4744(7) 0.0305(16) Uani 1 1 d . . . . .
H5 H -0.047268 0.712556 0.442414 0.037 Uiso 1 1 calc R U . . .
C4 C -0.2248(6) 0.6936(3) 0.5112(6) 0.0223(13) Uani 1 1 d . . . . .
C6 C -0.0431(7) 0.6333(3) 0.4851(8) 0.0293(16) Uani 1 1 d . . . . .
H6 H 0.044817 0.628039 0.463294 0.035 Uiso 1 1 calc R U . . .
C7 C -0.2846(6) 0.7477(3) 0.5035(6) 0.0202(13) Uani 1 1 d . . . . .
C8 C -0.4208(7) 0.7545(3) 0.4858(8) 0.0329(16) Uani 1 1 d . . . . .
H8 H -0.477372 0.724455 0.475534 0.040 Uiso 1 1 calc R U . . .
C9 C -0.4700(7) 0.8065(3) 0.4838(7) 0.0323(17) Uani 1 1 d . . . . .
H9 H -0.562151 0.811321 0.474576 0.039 Uiso 1 1 calc R U . . .
C11 C -0.2653(7) 0.8432(3) 0.5032(8) 0.0330(17) Uani 1 1 d . . . . .
H11 H -0.209536 0.873754 0.505332 0.040 Uiso 1 1 calc R U . . .
N10 N -0.3931(5) 0.8509(2) 0.4943(5) 0.0189(11) Uani 1 1 d . . . . .
C12 C -0.2077(7) 0.7921(3) 0.5096(8) 0.0328(17) Uani 1 1 d . . . . .
H12 H -0.115169 0.788533 0.518081 0.039 Uiso 1 1 calc R U . . .
C14 C -0.1287(7) 0.5298(3) 0.2765(6) 0.0276(16) Uani 1 1 d . . . . .
H14 H -0.205874 0.537917 0.316854 0.033 Uiso 1 1 calc R U . . .
N13 N -0.0189(5) 0.5164(2) 0.3394(4) 0.0196(10) Uani 1 1 d . . . . .
C15 C -0.1329(7) 0.5323(3) 0.1562(6) 0.0284(16) Uani 1 1 d . . . . .
H15 H -0.212679 0.541365 0.115493 0.034 Uiso 1 1 calc R U . . .
C16 C -0.0222(6) 0.5216(3) 0.0941(6) 0.0217(13) Uani 1 1 d . . . . .
C17 C 0.0927(7) 0.5104(4) 0.1597(6) 0.0348(18) Uani 1 1 d . . . . .
H17 H 0.172285 0.504105 0.121559 0.042 Uiso 1 1 calc R U . . .
C18 C 0.0901(7) 0.5086(4) 0.2808(6) 0.0346(18) Uani 1 1 d . . . . .
H18 H 0.169515 0.501411 0.323997 0.041 Uiso 1 1 calc R U . . .
C19 C -0.0228(7) 0.5215(3) -0.0349(5) 0.0213(13) Uani 1 1 d . . . . .
C20 C -0.1343(7) 0.5074(4) -0.1011(6) 0.0369(19) Uani 1 1 d . . . . .
H20 H -0.213088 0.498576 -0.063933 0.044 Uiso 1 1 calc R U . . .
C21 C -0.1295(7) 0.5063(4) -0.2213(6) 0.0335(18) Uani 1 1 d . . . . .
H21 H -0.207754 0.497427 -0.264604 0.040 Uiso 1 1 calc R U . . .
N22 N -0.0237(5) 0.5167(2) -0.2805(4) 0.0208(11) Uani 1 1 d . . . . .
C23 C 0.0833(8) 0.5318(4) -0.2175(6) 0.0356(19) Uani 1 1 d . . . . .
H23 H 0.159519 0.541593 -0.257542 0.043 Uiso 1 1 calc R U . . .
C24 C 0.0875(8) 0.5338(4) -0.0970(7) 0.038(2) Uani 1 1 d . . . . .
H24 H 0.166510 0.543767 -0.056144 0.045 Uiso 1 1 calc R U . . .
N25 N 0.4733(5) 0.4292(2) 0.3235(5) 0.0198(11) Uani 1 1 d . . . . .
C26 C 0.3652(7) 0.4182(3) 0.2591(6) 0.0274(15) Uani 1 1 d . . . . .
H26 H 0.286404 0.412390 0.298845 0.033 Uiso 1 1 calc R U . . .
C27 C 0.3599(7) 0.4146(3) 0.1374(6) 0.0312(17) Uani 1 1 d . . . . .
H27 H 0.280037 0.406043 0.096301 0.037 Uiso 1 1 calc R U . . .
C28 C 0.4743(6) 0.4237(3) 0.0772(6) 0.0213(13) Uani 1 1 d . . . . .
C29 C 0.5857(7) 0.4359(4) 0.1447(6) 0.0363(19) Uani 1 1 d . . . . .
H29 H 0.665884 0.442504 0.107740 0.044 Uiso 1 1 calc R U . . .
C30 C 0.5818(7) 0.4386(4) 0.2645(6) 0.0360(19) Uani 1 1 d . . . . .
H30 H 0.660132 0.447505 0.307604 0.043 Uiso 1 1 calc R U . . .
C31 C 0.4745(6) 0.4226(3) -0.0512(6) 0.0222(13) Uani 1 1 d . . . . .
C32 C 0.3622(7) 0.4335(4) -0.1190(6) 0.0332(17) Uani 1 1 d . . . . .
H32 H 0.281809 0.440341 -0.082533 0.040 Uiso 1 1 calc R U . . .
C33 C 0.3671(7) 0.4345(4) -0.2394(6) 0.0316(16) Uani 1 1 d . . . . .
H33 H 0.288650 0.442656 -0.283138 0.038 Uiso 1 1 calc R U . . .
N34 N 0.4750(5) 0.4248(2) -0.2981(4) 0.0193(11) Uani 1 1 d . . . . .
C35 C 0.5829(7) 0.4121(3) -0.2318(6) 0.0294(16) Uani 1 1 d . . . . .
H35 H 0.660845 0.403735 -0.270853 0.035 Uiso 1 1 calc R U . . .
C36 C 0.5872(7) 0.4104(4) -0.1115(6) 0.0315(17) Uani 1 1 d . . . . .
H36 H 0.666145 0.401111 -0.069748 0.038 Uiso 1 1 calc R U . . .
C37 C 0.4082(6) 0.5790(3) 0.6505(7) 0.0296(15) Uani 1 1 d . . . . .
C38 C 0.4846(8) 0.5580(3) 0.7434(7) 0.0364(17) Uani 1 1 d . . . . .
H38 H 0.535204 0.526543 0.732141 0.044 Uiso 1 1 calc R U . . .
C39 C 0.4873(11) 0.5830(4) 0.8531(9) 0.054(2) Uani 1 1 d . . . . .
H39 H 0.535870 0.567191 0.916634 0.065 Uiso 1 1 calc R U . . .
C40 C 0.4211(12) 0.6295(5) 0.8697(10) 0.063(3) Uani 1 1 d . . . . .
H40 H 0.426843 0.647249 0.943150 0.076 Uiso 1 1 calc R U . . .
C41 C 0.3452(9) 0.6507(4) 0.7781(10) 0.054(3) Uani 1 1 d . . . . .
H41 H 0.295483 0.682308 0.789915 0.065 Uiso 1 1 calc R U . . .
C42 C 0.3412(8) 0.6261(3) 0.6684(8) 0.0382(18) Uani 1 1 d . . . . .
H42 H 0.291717 0.641936 0.605438 0.046 Uiso 1 1 calc R U . . .
C43 C 0.3960(6) 0.5498(3) 0.5337(6) 0.0209(13) Uani 1 1 d . . . . .
H43 H 0.389068 0.577179 0.469898 0.025 Uiso 1 1 calc R U . . .
O44 O 0.5081(5) 0.5169(2) 0.5150(4) 0.0227(10) Uani 1 1 d . . . . .
H44 H 0.529(9) 0.524(4) 0.466(8) 0.027 Uiso 1 1 d . U . . .
C45 C 0.2725(6) 0.5147(3) 0.5267(5) 0.0174(12) Uani 1 1 d . . . . .
O46 O 0.1655(4) 0.53867(18) 0.5348(4) 0.0181(9) Uani 1 1 d . . . . .
O47 O 0.2859(4) 0.46461(18) 0.5112(4) 0.0174(9) Uani 1 1 d . . . . .
C48 C 0.8973(7) 0.3560(3) 0.4307(8) 0.0327(17) Uani 1 1 d . . . . .
C49 C 0.9450(11) 0.3710(4) 0.3277(10) 0.056(2) Uani 1 1 d . . . . .
H49 H 0.976068 0.406619 0.318880 0.067 Uiso 1 1 calc R U . . .
C50 C 0.9502(14) 0.3357(7) 0.2336(12) 0.094(5) Uani 1 1 d . . . . .
H50 H 0.982453 0.346671 0.160616 0.112 Uiso 1 1 calc R U . . .
C51 C 0.9045(14) 0.2820(6) 0.2520(15) 0.089(5) Uani 1 1 d . . . . .
H51 H 0.905965 0.256887 0.189520 0.107 Uiso 1 1 calc R U . . .
C52 C 0.8592(11) 0.2663(5) 0.3565(15) 0.077(4) Uani 1 1 d . . . . .
H52 H 0.831888 0.230234 0.366932 0.093 Uiso 1 1 calc R U . . .
C53 C 0.8525(8) 0.3027(3) 0.4492(11) 0.052(3) Uani 1 1 d . . . . .
H53 H 0.819068 0.292147 0.522126 0.062 Uiso 1 1 calc R U . . .
C54 C 0.8911(6) 0.3940(3) 0.5316(6) 0.0212(13) Uani 1 1 d . . . . .
H54 H 0.884033 0.372539 0.604897 0.025 Uiso 1 1 calc R U . . .
O55 O 1.0051(4) 0.42682(19) 0.5432(4) 0.0234(9) Uani 1 1 d . . . . .
H55 H 1.053(8) 0.413(3) 0.611(7) 0.028 Uiso 1 1 d . U . . .
C56 C 0.7705(6) 0.4301(3) 0.5186(5) 0.0162(11) Uani 1 1 d . . . . .
O57 O 0.7854(4) 0.47971(18) 0.5130(4) 0.0175(9) Uani 1 1 d . . . . .
O58 O 0.6619(4) 0.40602(18) 0.5156(4) 0.0188(9) Uani 1 1 d . . . . .
N201 N 0.5074(7) 0.5666(3) 0.2368(7) 0.050(2) Uani 1 1 d D . . . .
O202 O 0.3943(6) 0.5488(3) 0.2460(6) 0.0514(16) Uani 1 1 d D . . . .
O203 O 0.5481(9) 0.5834(5) 0.1430(8) 0.101(4) Uani 1 1 d D . . . .
O204 O 0.5845(5) 0.5676(3) 0.3265(5) 0.0426(14) Uani 1 1 d D . . . .
N301 N 1.0061(15) 0.3865(8) 0.8415(15) 0.042(3) Uani 0.400(11) 1 d D . P A 1
O302 O 0.886(3) 0.3894(18) 0.817(5) 0.076(8) Uani 0.400(11) 1 d D . P A 1
O303 O 1.083(3) 0.3918(14) 0.762(2) 0.060(4) Uani 0.400(11) 1 d D . P A 1
O304 O 1.052(2) 0.3861(13) 0.9461(17) 0.066(4) Uani 0.400(11) 1 d D . P A 1
N401 N 0.950(2) 0.3894(11) 0.959(2) 0.042(3) Uani 0.270(9) 1 d D . P B 2
O402 O 0.907(5) 0.377(2) 0.857(3) 0.076(8) Uani 0.270(9) 1 d D . P B 2
O403 O 0.879(2) 0.4029(11) 1.038(2) 0.060(4) Uani 0.270(9) 1 d D . P B 2
O404 O 1.071(3) 0.384(2) 0.986(3) 0.066(4) Uani 0.270(9) 1 d D . P B 2
N501 N 0.8681(19) 0.3168(8) 0.8448(18) 0.042(3) Uani 0.331(8) 1 d D . P C 3
O502 O 0.888(5) 0.3668(11) 0.842(5) 0.076(8) Uani 0.331(8) 1 d D . P C 3
O503 O 0.797(2) 0.2935(9) 0.9134(19) 0.060(4) Uani 0.331(8) 1 d D . P C 3
O504 O 0.913(2) 0.2893(10) 0.7602(18) 0.066(4) Uani 0.331(8) 1 d D . P C 3
O1 O 1.1079(14) 0.3817(9) 0.7244(15) 0.068(6) Uani 0.600(11) 1 d . . P A 2
N601 N 0.2595(16) 0.6881(7) 0.4019(14) 0.116(5) Uani 1 1 d . . . . .
C602 C 0.2777(15) 0.6808(7) 0.3026(15) 0.086(4) Uani 1 1 d . . . . .
C603 C 0.298(2) 0.6710(9) 0.1797(18) 0.129(7) Uani 1 1 d . . . . .
H60A H 0.230583 0.646653 0.148307 0.194 Uiso 1 1 calc R U . . .
H60B H 0.384942 0.654794 0.171001 0.194 Uiso 1 1 calc R U . . .
H60C H 0.293832 0.705067 0.136865 0.194 Uiso 1 1 calc R U . . .
C101 C 1.1726(15) 0.1882(5) 0.9417(12) 0.075(4) Uani 1 1 d . . . . .
C102 C 1.0402(13) 0.1903(6) 0.9590(16) 0.088(5) Uani 1 1 d . . . . .
H102 H 0.984820 0.206254 0.900158 0.106 Uiso 1 1 calc R U . . .
C103 C 0.988(2) 0.1719(7) 1.0503(16) 0.112(7) Uani 1 1 d . . . . .
H103 H 0.895080 0.172030 1.054110 0.135 Uiso 1 1 calc R U . . .
C104 C 1.063(2) 0.1513(7) 1.1454(16) 0.102(6) Uani 1 1 d . . . . .
H104 H 1.024324 0.140413 1.215666 0.123 Uiso 1 1 calc R U . . .
C105 C 1.1993(18) 0.1478(7) 1.1316(13) 0.097(5) Uani 1 1 d . . . . .
H105 H 1.254505 0.133996 1.193147 0.117 Uiso 1 1 calc R U . . .
C106 C 1.2534(16) 0.1647(6) 1.0265(13) 0.084(4) Uani 1 1 d . . . . .
H106 H 1.344184 0.159944 1.014156 0.100 Uiso 1 1 calc R U . . .
C107 C 1.2297(15) 0.2179(6) 0.8405(14) 0.083(4) Uani 1 1 d . . . . .
H107 H 1.165758 0.217237 0.772049 0.100 Uiso 1 1 calc R U . . .
O108 O 1.3513(11) 0.1958(4) 0.8071(9) 0.095(3) Uani 1 1 d . . . . .
H108 H 1.370478 0.169370 0.849988 0.143 Uiso 1 1 calc R U . . .
C109 C 1.2567(16) 0.2781(7) 0.8786(13) 0.087(4) Uani 1 1 d . . . . .
H109 H 1.172017 0.295281 0.898974 0.104 Uiso 1 1 calc R U . . .
O110 O 1.3079(13) 0.3050(5) 0.7783(9) 0.100(3) Uani 1 1 d . . . . .
H110 H 1.381616 0.292152 0.763897 0.150 Uiso 1 1 calc R U . . .
C111 C 1.3513(16) 0.2825(5) 0.9803(13) 0.079(4) Uani 1 1 d . . . . .
C112 C 1.4834(18) 0.2828(6) 0.974(2) 0.111(6) Uani 1 1 d . . . . .
H112 H 1.517737 0.280484 0.897977 0.133 Uiso 1 1 calc R U . . .
C113 C 1.576(2) 0.2861(6) 1.0695(16) 0.108(6) Uani 1 1 d . . . . .
H113 H 1.667697 0.287676 1.060112 0.130 Uiso 1 1 calc R U . . .
C114 C 1.516(2) 0.2870(6) 1.1844(14) 0.113(7) Uani 1 1 d . . . . .
H114 H 1.569938 0.288865 1.253689 0.135 Uiso 1 1 calc R U . . .
C115 C 1.376(2) 0.2852(7) 1.1917(14) 0.096(5) Uani 1 1 d . . . . .
H115 H 1.336209 0.284735 1.265646 0.116 Uiso 1 1 calc R U . . .
C116 C 1.302(2) 0.2840(6) 1.0932(12) 0.097(5) Uani 1 1 d . . . . .
H116 H 1.209261 0.284259 1.099652 0.116 Uiso 1 1 calc R U . . .

loop_
_atom_site_aniso_label
_atom_site_aniso_U_11
_atom_site_aniso_U_22
_atom_site_aniso_U_33
_atom_site_aniso_U_23
_atom_site_aniso_U_13
_atom_site_aniso_U_12
Co1 0.0138(5) 0.0153(5) 0.0121(4) 0.0000(4) 0.0012(3) 0.0006(4)
N1 0.017(3) 0.015(3) 0.020(2) 0.001(2) 0.0038(19) 0.000(2)
Co2 0.0137(5) 0.0137(5) 0.0145(4) -0.0008(4) 0.0020(3) -0.0011(4)
C2 0.021(3) 0.020(3) 0.038(4) 0.002(3) 0.011(3) -0.003(3)
C3 0.019(3) 0.014(3) 0.043(4) 0.005(3) 0.011(3) 0.000(2)
C5 0.020(3) 0.016(3) 0.056(5) 0.004(3) 0.013(3) -0.005(3)
C4 0.018(3) 0.016(3) 0.032(3) 0.001(3) 0.004(3) 0.000(3)
C6 0.016(3) 0.019(3) 0.054(5) 0.003(3) 0.008(3) 0.001(3)
C7 0.020(3) 0.015(3) 0.026(3) -0.001(2) 0.001(2) 0.003(2)
C8 0.025(4) 0.023(4) 0.051(5) 0.001(3) 0.002(3) -0.002(3)
C9 0.020(3) 0.019(3) 0.058(5) 0.003(3) 0.000(3) 0.004(3)
C11 0.023(3) 0.013(3) 0.063(5) 0.004(3) 0.004(3) -0.002(3)
N10 0.018(3) 0.017(3) 0.022(3) -0.001(2) 0.004(2) 0.000(2)
C12 0.017(3) 0.020(3) 0.061(5) 0.010(3) 0.003(3) 0.005(3)
C14 0.020(3) 0.044(4) 0.019(3) -0.001(3) 0.001(2) 0.004(3)
N13 0.017(2) 0.022(3) 0.019(2) -0.002(2) 0.0018(19) 0.002(2)
C15 0.019(3) 0.051(5) 0.015(3) 0.000(3) -0.001(2) 0.005(3)
C16 0.020(3) 0.027(4) 0.017(3) -0.001(3) -0.001(2) 0.000(3)
C17 0.023(3) 0.064(5) 0.018(3) -0.002(4) 0.002(2) 0.008(4)
C18 0.022(3) 0.062(5) 0.020(3) -0.006(4) 0.001(3) 0.011(4)
C19 0.024(3) 0.022(3) 0.018(3) 0.002(3) -0.001(2) 0.001(3)
C20 0.024(4) 0.067(6) 0.019(3) -0.003(4) 0.003(3) -0.011(4)
C21 0.022(3) 0.063(6) 0.015(3) -0.001(3) 0.002(2) -0.012(4)
N22 0.023(3) 0.023(3) 0.017(2) 0.001(2) 0.001(2) 0.000(2)
C23 0.033(4) 0.057(5) 0.018(3) 0.000(3) 0.005(3) -0.013(4)
C24 0.030(4) 0.062(6) 0.021(4) -0.008(3) 0.000(3) -0.014(4)
N25 0.018(3) 0.019(3) 0.022(2) 0.003(2) 0.0019(19) 0.000(2)
C26 0.020(3) 0.045(4) 0.017(3) 0.000(3) 0.002(2) 0.001(3)
C27 0.026(4) 0.049(5) 0.019(3) 0.001(3) -0.002(3) -0.005(3)
C28 0.022(3) 0.023(3) 0.019(3) -0.001(3) 0.002(2) -0.001(3)
C29 0.023(4) 0.064(6) 0.022(3) 0.005(4) 0.002(3) -0.007(4)
C30 0.023(4) 0.063(6) 0.022(3) -0.001(4) 0.005(3) -0.011(4)
C31 0.020(3) 0.024(3) 0.022(3) 0.002(3) 0.001(2) -0.002(3)
C32 0.023(3) 0.058(5) 0.020(3) 0.003(3) 0.004(2) 0.008(4)
C33 0.019(3) 0.057(5) 0.019(3) 0.003(3) -0.003(2) 0.002(3)
N34 0.018(3) 0.023(3) 0.016(2) 0.001(2) 0.0003(18) -0.001(2)
C35 0.022(3) 0.044(4) 0.022(3) 0.000(3) -0.001(3) 0.004(3)
C36 0.020(3) 0.053(5) 0.022(3) -0.001(3) 0.001(3) 0.005(3)
C37 0.015(3) 0.025(3) 0.049(4) -0.013(3) 0.006(3) -0.006(2)
C38 0.035(4) 0.033(4) 0.041(4) -0.009(3) -0.005(3) -0.001(3)
C39 0.076(7) 0.042(5) 0.042(5) -0.016(4) -0.009(5) 0.002(5)
C40 0.069(7) 0.063(7) 0.056(6) -0.026(5) -0.019(5) 0.014(6)
C41 0.037(5) 0.052(6) 0.074(7) -0.025(5) -0.008(4) 0.018(4)
C42 0.026(4) 0.032(4) 0.056(5) -0.013(4) -0.003(3) 0.003(3)
C43 0.017(3) 0.015(3) 0.031(3) -0.001(2) 0.007(3) 0.002(2)
O44 0.017(2) 0.018(2) 0.034(3) 0.000(2) 0.0079(18) 0.0002(19)
C45 0.014(3) 0.019(3) 0.019(3) -0.001(2) 0.002(2) 0.003(3)
O46 0.013(2) 0.019(2) 0.022(2) -0.0003(17) 0.0027(16) 0.0013(17)
O47 0.014(2) 0.016(2) 0.022(2) -0.0007(17) 0.0014(16) 0.0004(17)
C48 0.019(3) 0.018(3) 0.060(5) -0.016(3) -0.004(3) 0.009(3)
C49 0.063(6) 0.042(5) 0.063(6) -0.021(5) 0.009(5) 0.008(5)
C50 0.079(9) 0.128(13) 0.076(8) -0.069(9) 0.022(7) 0.008(9)
C51 0.075(8) 0.079(9) 0.114(12) -0.072(9) 0.010(8) -0.008(7)
C52 0.046(6) 0.051(6) 0.135(13) -0.051(7) -0.003(7) 0.001(5)
C53 0.029(4) 0.028(4) 0.099(8) -0.018(5) 0.001(4) -0.003(3)
C54 0.011(3) 0.017(3) 0.035(3) 0.000(3) -0.003(2) 0.002(2)
O55 0.0126(19) 0.017(2) 0.040(3) 0.002(2) -0.0028(18) -0.0008(18)
C56 0.018(3) 0.019(3) 0.012(2) -0.002(2) 0.002(2) -0.001(3)
O57 0.014(2) 0.016(2) 0.023(2) -0.0009(17) 0.0015(16) -0.0009(17)
O58 0.015(2) 0.015(2) 0.026(2) 0.0011(17) 0.0048(17) 0.0005(17)
N201 0.036(4) 0.060(5) 0.054(5) 0.024(4) 0.017(3) 0.022(4)
O202 0.030(3) 0.062(4) 0.062(4) 0.014(3) -0.004(3) -0.002(3)
O203 0.065(5) 0.163(10) 0.077(6) 0.072(7) 0.032(4) 0.046(6)
O204 0.024(3) 0.052(4) 0.052(4) 0.020(3) 0.009(2) 0.004(2)
N301 0.029(6) 0.042(7) 0.055(8) 0.021(6) 0.003(5) -0.006(5)
O302 0.034(8) 0.081(19) 0.116(18) -0.030(16) 0.026(7) -0.008(10)
O303 0.049(8) 0.064(9) 0.068(10) 0.026(7) 0.007(6) -0.004(6)
O304 0.050(7) 0.093(9) 0.057(11) 0.036(10) 0.004(7) 0.001(7)
N401 0.029(6) 0.042(7) 0.055(8) 0.021(6) 0.003(5) -0.006(5)
O402 0.034(8) 0.081(19) 0.116(18) -0.030(16) 0.026(7) -0.008(10)
O403 0.049(8) 0.064(9) 0.068(10) 0.026(7) 0.007(6) -0.004(6)
O404 0.050(7) 0.093(9) 0.057(11) 0.036(10) 0.004(7) 0.001(7)
N501 0.029(6) 0.042(7) 0.055(8) 0.021(6) 0.003(5) -0.006(5)
O502 0.034(8) 0.081(19) 0.116(18) -0.030(16) 0.026(7) -0.008(10)
O503 0.049(8) 0.064(9) 0.068(10) 0.026(7) 0.007(6) -0.004(6)
O504 0.050(7) 0.093(9) 0.057(11) 0.036(10) 0.004(7) 0.001(7)
O1 0.027(7) 0.106(15) 0.070(11) 0.053(11) -0.010(6) 0.003(7)
N601 0.124(12) 0.130(13) 0.096(10) 0.001(9) 0.025(9) -0.050(10)
C602 0.075(9) 0.091(10) 0.095(11) 0.025(9) 0.030(8) 0.017(8)
C603 0.122(16) 0.142(18) 0.125(16) 0.042(14) 0.013(13) 0.041(13)
C101 0.102(10) 0.053(7) 0.070(8) 0.006(6) 0.007(7) 0.020(7)
C102 0.057(7) 0.088(10) 0.123(13) -0.016(9) 0.036(8) -0.010(7)
C103 0.169(19) 0.074(10) 0.097(11) 0.033(9) 0.040(12) 0.028(11)
C104 0.140(17) 0.079(10) 0.090(11) 0.004(8) 0.035(11) 0.010(10)
C105 0.104(12) 0.119(14) 0.069(9) 0.038(9) 0.007(8) 0.005(10)
C106 0.092(10) 0.068(8) 0.091(10) 0.020(7) 0.001(8) 0.007(7)
C107 0.084(9) 0.082(9) 0.085(9) -0.006(7) 0.022(7) 0.001(7)
O108 0.101(7) 0.094(7) 0.092(7) -0.010(6) 0.017(6) 0.031(6)
C109 0.096(10) 0.096(11) 0.071(9) -0.005(8) 0.029(8) -0.016(9)
O110 0.131(10) 0.099(8) 0.071(6) 0.024(6) 0.017(6) 0.000(7)
C111 0.103(11) 0.053(7) 0.081(9) 0.009(6) -0.001(8) -0.003(7)
C112 0.094(12) 0.047(8) 0.19(2) -0.015(10) -0.010(12) 0.017(8)
C113 0.166(17) 0.052(7) 0.102(12) -0.010(8) -0.049(12) 0.031(9)
C114 0.21(2) 0.068(9) 0.064(9) -0.006(7) -0.011(11) 0.054(12)
C115 0.127(14) 0.099(12) 0.063(9) 0.006(8) 0.004(9) 0.024(11)
C116 0.169(17) 0.063(8) 0.058(8) -0.007(6) 0.018(9) -0.022(10)

loop_
_atom_type_symbol
_atom_type_description
_atom_type_scat_dispersion_real
_atom_type_scat_dispersion_imag
_atom_type_scat_source
C C 0.0181 0.0091 'International Tables Vol C Tables 4.2.6.8 and 6.1.1.4'
H H 0.0000 0.0000 'International Tables Vol C Tables 4.2.6.8 and 6.1.1.4'
N N 0.0311 0.0180 'International Tables Vol C Tables 4.2.6.8 and 6.1.1.4'
O O 0.0492 0.0322 'International Tables Vol C Tables 4.2.6.8 and 6.1.1.4'
Co Co -2.3653 3.6143 'International Tables Vol C Tables 4.2.6.8 and 6.1.1.4'

loop_
_geom_angle_atom_site_label_1
_geom_angle_atom_site_label_2
_geom_angle_atom_site_label_3
_geom_angle
_geom_angle_site_symmetry_1
_geom_angle_site_symmetry_3
_geom_angle_publ_flag
O46 Co1 O57 174.63(18) . 1_455 ?
O46 Co1 N1 95.17(19) . . ?
O57 Co1 N1 89.39(19) 1_455 . ?
O46 Co1 O55 100.07(18) . 1_455 ?
O57 Co1 O55 75.60(17) 1_455 1_455 ?
N1 Co1 O55 164.25(19) . 1_455 ?
O46 Co1 N13 87.47(19) . . ?
O57 Co1 N13 89.85(19) 1_455 . ?
N1 Co1 N13 88.2(2) . . ?
O55 Co1 N13 96.4(2) 1_455 . ?
O46 Co1 N22 88.66(19) . 1_556 ?
O57 Co1 N22 94.35(19) 1_455 1_556 ?
N1 Co1 N22 88.0(2) . 1_556 ?
O55 Co1 N22 88.4(2) 1_455 1_556 ?
N13 Co1 N22 174.3(2) . 1_556 ?
C2 N1 C6 116.6(6) . . ?
C2 N1 Co1 122.1(4) . . ?
C6 N1 Co1 121.2(4) . . ?
O58 Co2 O47 173.66(18) . . ?
O58 Co2 N10 94.24(19) . 2_546 ?
O47 Co2 N10 92.09(19) . 2_546 ?
O58 Co2 N25 88.27(19) . . ?
O47 Co2 N25 92.42(18) . . ?
N10 Co2 N25 87.9(2) 2_546 . ?
O58 Co2 N34 88.98(19) . 1_556 ?
O47 Co2 N34 90.79(19) . 1_556 ?
N10 Co2 N34 87.9(2) 2_546 1_556 ?
N25 Co2 N34 174.8(2) . 1_556 ?
O58 Co2 O44 97.86(18) . . ?
O47 Co2 O44 75.83(18) . . ?
N10 Co2 O44 167.9(2) 2_546 . ?
N25 Co2 O44 91.4(2) . . ?
N34 Co2 O44 93.3(2) 1_556 . ?
N1 C2 C3 124.6(6) . . ?
C2 C3 C4 119.4(6) . . ?
C6 C5 C4 119.6(6) . . ?
C3 C4 C5 116.6(6) . . ?
C3 C4 C7 122.1(6) . . ?
C5 C4 C7 121.3(6) . . ?
N1 C6 C5 123.1(6) . . ?
C12 C7 C8 118.5(6) . . ?
C12 C7 C4 120.2(6) . . ?
C8 C7 C4 121.3(6) . . ?
C9 C8 C7 117.9(7) . . ?
N10 C9 C8 123.4(7) . . ?
N10 C11 C12 123.1(7) . . ?
C11 N10 C9 117.1(6) . . ?
C11 N10 Co2 120.3(5) . 2_556 ?
C9 N10 Co2 122.5(4) . 2_556 ?
C7 C12 C11 119.8(6) . . ?
N13 C14 C15 122.6(6) . . ?
C18 N13 C14 117.3(6) . . ?
C18 N13 Co1 123.6(4) . . ?
C14 N13 Co1 119.0(4) . . ?
C14 C15 C16 120.6(6) . . ?
C15 C16 C17 116.6(6) . . ?
C15 C16 C19 122.8(6) . . ?
C17 C16 C19 120.6(6) . . ?
C18 C17 C16 119.7(6) . . ?
N13 C18 C17 123.0(6) . . ?
C24 C19 C20 116.1(6) . . ?
C24 C19 C16 122.6(6) . . ?
C20 C19 C16 121.2(6) . . ?
C21 C20 C19 119.4(7) . . ?
N22 C21 C20 124.6(7) . . ?
C21 N22 C23 116.4(6) . . ?
C21 N22 Co1 121.7(4) . 1_554 ?
C23 N22 Co1 121.8(4) . 1_554 ?
N22 C23 C24 122.9(7) . . ?
C23 C24 C19 120.6(7) . . ?
C26 N25 C30 116.2(6) . . ?
C26 N25 Co2 121.3(4) . . ?
C30 N25 Co2 122.5(5) . . ?
N25 C26 C27 124.5(6) . . ?
C26 C27 C28 118.7(6) . . ?
C29 C28 C27 116.4(6) . . ?
C29 C28 C31 122.0(6) . . ?
C27 C28 C31 121.5(6) . . ?
C30 C29 C28 120.9(7) . . ?
N25 C30 C29 123.3(7) . . ?
C32 C31 C36 116.5(6) . . ?
C32 C31 C28 121.5(6) . . ?
C36 C31 C28 122.0(6) . . ?
C33 C32 C31 120.1(6) . . ?
N34 C33 C32 124.1(6) . . ?
C33 N34 C35 115.6(6) . . ?
C33 N34 Co2 120.6(4) . 1_554 ?
C35 N34 Co2 123.9(5) . 1_554 ?
N34 C35 C36 124.2(7) . . ?
C35 C36 C31 119.4(7) . . ?
C42 C37 C38 118.2(7) . . ?
C42 C37 C43 120.8(7) . . ?
C38 C37 C43 121.0(6) . . ?
C37 C38 C39 120.5(8) . . ?
C40 C39 C38 120.8(10) . . ?
C39 C40 C41 119.1(9) . . ?
C40 C41 C42 120.6(9) . . ?
C37 C42 C41 120.7(8) . . ?
O44 C43 C37 111.4(5) . . ?
O44 C43 C45 109.0(5) . . ?
C37 C43 C45 111.0(5) . . ?
C43 O44 Co2 115.4(4) . . ?
O46 C45 O47 125.4(6) . . ?
O46 C45 C43 116.2(6) . . ?
O47 C45 C43 118.4(5) . . ?
C45 O46 Co1 132.5(4) . . ?
C45 O47 Co2 120.1(4) . . ?
C49 C48 C53 121.2(8) . . ?
C49 C48 C54 121.8(7) . . ?
C53 C48 C54 116.9(8) . . ?
C48 C49 C50 121.8(12) . . ?
C49 C50 C51 117.0(14) . . ?
C52 C51 C50 121.4(10) . . ?
C51 C52 C53 120.7(12) . . ?
C52 C53 C48 117.8(11) . . ?
O55 C54 C48 112.1(6) . . ?
O55 C54 C56 108.9(5) . . ?
C48 C54 C56 110.8(5) . . ?
C54 O55 Co1 116.3(4) . 1_655 ?
O57 C56 O58 125.4(6) . . ?
O57 C56 C54 119.3(5) . . ?
O58 C56 C54 115.3(6) . . ?
C56 O57 Co1 119.8(4) . 1_655 ?
C56 O58 Co2 133.9(4) . . ?
O203 N201 O202 122.4(9) . . ?
O203 N201 O204 118.4(8) . . ?
O202 N201 O204 119.2(7) . . ?
O303 N301 O302 119(3) . . ?
O303 N301 O304 118(2) . . ?
O302 N301 O304 122(3) . . ?
O403 N401 O402 124(3) . . ?
O403 N401 O404 117(3) . . ?
O402 N401 O404 119(3) . . ?
O503 N501 O502 125(3) . . ?
O503 N501 O504 117(2) . . ?
O502 N501 O504 117(3) . . ?
N601 C602 C603 179(2) . . ?
C102 C101 C106 118.7(15) . . ?
C102 C101 C107 120.1(14) . . ?
C106 C101 C107 120.7(14) . . ?
C103 C102 C101 123.2(19) . . ?
C102 C103 C104 122(2) . . ?
C105 C104 C103 116.7(16) . . ?
C104 C105 C106 120.0(15) . . ?
C101 C106 C105 119.0(15) . . ?
O108 C107 C101 112.4(13) . . ?
O108 C107 C109 107.3(12) . . ?
C101 C107 C109 108.8(11) . . ?
O110 C109 C111 110.1(13) . . ?
O110 C109 C107 106.6(11) . . ?
C111 C109 C107 112.8(14) . . ?
C112 C111 C116 116.3(18) . . ?
C112 C111 C109 125.3(16) . . ?
C116 C111 C109 118.3(15) . . ?
C111 C112 C113 126(2) . . ?
C112 C113 C114 114(2) . . ?
C115 C114 C113 120.0(17) . . ?
C116 C115 C114 118.9(17) . . ?
C115 C116 C111 125(2) . . ?

loop_
_geom_bond_atom_site_label_1
_geom_bond_atom_site_label_2
_geom_bond_distance
_geom_bond_site_symmetry_2
_geom_bond_publ_flag
Co1 O46 2.056(4) . ?
Co1 O57 2.096(4) 1_455 ?
Co1 N1 2.135(5) . ?
Co1 O55 2.166(5) 1_455 ?
Co1 N13 2.168(5) . ?
Co1 N22 2.189(5) 1_556 ?
N1 C2 1.335(9) . ?
N1 C6 1.341(9) . ?
Co2 O58 2.036(4) . ?
Co2 O47 2.076(4) . ?
Co2 N10 2.148(6) 2_546 ?
Co2 N25 2.162(5) . ?
Co2 N34 2.173(5) 1_556 ?
Co2 O44 2.179(5) . ?
C2 C3 1.374(10) . ?
C3 C4 1.389(9) . ?
C5 C6 1.385(10) . ?
C5 C4 1.409(10) . ?
C4 C7 1.483(7) . ?
C7 C12 1.356(10) . ?
C7 C8 1.408(10) . ?
C8 C9 1.391(11) . ?
C9 N10 1.358(9) . ?
C11 N10 1.319(9) . ?
C11 C12 1.406(10) . ?
C14 N13 1.351(9) . ?
C14 C15 1.377(9) . ?
N13 C18 1.335(9) . ?
C15 C16 1.383(9) . ?
C16 C17 1.397(9) . ?
C16 C19 1.476(9) . ?
C17 C18 1.388(10) . ?
C19 C24 1.388(10) . ?
C19 C20 1.389(10) . ?
C20 C21 1.378(9) . ?
C21 N22 1.323(9) . ?
N22 C23 1.340(9) . ?
C23 C24 1.378(11) . ?
N25 C26 1.331(9) . ?
N25 C30 1.340(9) . ?
C26 C27 1.395(10) . ?
C27 C28 1.397(10) . ?
C28 C29 1.384(10) . ?
C28 C31 1.470(9) . ?
C29 C30 1.374(10) . ?
C31 C32 1.387(10) . ?
C31 C36 1.396(10) . ?
C32 C33 1.380(10) . ?
C33 N34 1.334(9) . ?
N34 C35 1.351(9) . ?
C35 C36 1.377(10) . ?
C37 C42 1.378(10) . ?
C37 C38 1.397(12) . ?
C37 C43 1.522(10) . ?
C38 C39 1.400(12) . ?
C39 C40 1.360(15) . ?
C40 C41 1.384(15) . ?
C41 C42 1.397(13) . ?
C43 O44 1.431(8) . ?
C43 C45 1.534(9) . ?
C45 O46 1.252(8) . ?
C45 O47 1.269(9) . ?
C48 C49 1.345(14) . ?
C48 C53 1.425(12) . ?
C48 C54 1.498(10) . ?
C49 C50 1.393(14) . ?
C50 C51 1.44(2) . ?
C51 C52 1.36(2) . ?
C52 C53 1.399(15) . ?
C54 O55 1.424(8) . ?
C54 C56 1.527(9) . ?
C56 O57 1.248(8) . ?
C56 O58 1.261(8) . ?
N201 O203 1.239(10) . ?
N201 O202 1.245(10) . ?
N201 O204 1.270(10) . ?
N301 O303 1.23(2) . ?
N301 O302 1.25(2) . ?
N301 O304 1.27(2) . ?
N401 O403 1.23(2) . ?
N401 O402 1.26(3) . ?
N401 O404 1.27(2) . ?
N501 O503 1.234(19) . ?
N501 O502 1.26(3) . ?
N501 O504 1.28(2) . ?
N601 C602 1.17(2) . ?
C602 C603 1.45(3) . ?
C101 C102 1.375(19) . ?
C101 C106 1.381(19) . ?
C101 C107 1.510(19) . ?
C102 C103 1.28(2) . ?
C103 C104 1.41(3) . ?
C104 C105 1.41(2) . ?
C105 C106 1.41(2) . ?
C107 O108 1.424(16) . ?
C107 C109 1.58(2) . ?
C109 O110 1.444(16) . ?
C109 C111 1.49(2) . ?
C111 C112 1.35(2) . ?
C111 C116 1.41(2) . ?
C112 C113 1.42(2) . ?
C113 C114 1.47(3) . ?
C114 C115 1.44(3) . ?
C115 C116 1.33(2) . ?
